data_7047492
loop_
_publ_author_name
'Chen, Hongfen'
'Yang, Xiaoping'
'Jiang, Dongmei'
'Shi, Dongliang'
'Zhang, Lijie'

_publ_section_title
;
 Construction of NIR luminescent polynuclear lanthanide-based nanoclusters
 with sensing properties towards metal ions.
;
_journal_issue 39
_journal_name_full 'Dalton transactions (Cambridge, England : 2003)'
_journal_page_first 13880
_journal_page_last 13886
_journal_paper_doi 10.1039/c8dt03308k
_journal_volume 47
_journal_year 2018
_chemical_formula_sum 'C68 H62 Er2 N4 O25 Zn2'
_chemical_formula_weight 1800.48
_chemical_name_systematic Cluster-2
_chemical_properties_physical Heat-sensitive
_space_group_IT_number 14
_space_group_name_Hall '-P 2yn'
_space_group_name_H-M_alt 'P 1 21/n 1'
_symmetry_cell_setting monoclinic
_symmetry_space_group_name_Hall '-P 2yn'
_symmetry_space_group_name_H-M 'P 1 21/n 1'
_atom_sites_solution_hydrogens geom
_atom_sites_solution_primary direct
_atom_sites_solution_secondary difmap
_audit_creation_method SHELXL-97
_audit_update_record
;
2018-08-07 deposited with the CCDC.
2018-09-10 downloaded from the CCDC.
;
_cell_angle_alpha 90.00
_cell_angle_beta 100.928(2)
_cell_angle_gamma 90.00
_cell_formula_units_Z 4
_cell_length_a 18.4138(6)
_cell_length_b 20.8671(8)
_cell_length_c 22.3967(9)
_cell_measurement_reflns_used 7532
_cell_measurement_temperature 190(1)
_cell_measurement_theta_max 27.5093
_cell_measurement_theta_min 1.3175
_cell_volume 8449.7(5)
_computing_structure_refinement 'SHELXL-97 (Sheldrick, 2008)'
_computing_structure_solution 'SHELXS-97 (Sheldrick, 2008)'
_diffrn_ambient_temperature 190(1)
_diffrn_detector_area_resol_mean 13.6612
_diffrn_measured_fraction_theta_full 0.956
_diffrn_measured_fraction_theta_max 0.956
_diffrn_measurement_device_type 'Mercury2 (2x2 bin mode)'
_diffrn_measurement_method dtprofit.ref
_diffrn_radiation_monochromator graphite
_diffrn_radiation_source 'fine-focus sealed tube'
_diffrn_radiation_type MoK\a
_diffrn_radiation_wavelength 0.71073
_diffrn_reflns_av_R_equivalents 0.1414
_diffrn_reflns_av_sigmaI/netI 0.1202
_diffrn_reflns_limit_h_max 21
_diffrn_reflns_limit_h_min -21
_diffrn_reflns_limit_k_max 20
_diffrn_reflns_limit_k_min -24
_diffrn_reflns_limit_l_max 25
_diffrn_reflns_limit_l_min -26
_diffrn_reflns_number 26551
_diffrn_reflns_theta_full 25.00
_diffrn_reflns_theta_max 25.00
_diffrn_reflns_theta_min 1.86
_exptl_absorpt_coefficient_mu 2.596
_exptl_absorpt_correction_T_max 1.0000
_exptl_absorpt_correction_T_min 0.7255
_exptl_absorpt_correction_type multi-scan
_exptl_absorpt_process_details 'DENZO and Scalepack (Otwinoski and Minor, 1997)'
_exptl_crystal_colour Yellow
_exptl_crystal_density_diffrn 1.415
_exptl_crystal_density_method 'not measured'
_exptl_crystal_description Block
_exptl_crystal_F_000 3576
_exptl_crystal_preparation Luminescent
_exptl_crystal_recrystallization_method 'Vapour deposition'
_exptl_crystal_size_max 0.10
_exptl_crystal_size_mid 0.07
_exptl_crystal_size_min 0.05
_refine_diff_density_max 3.771
_refine_diff_density_min -3.562
_refine_diff_density_rms 0.325
_refine_ls_extinction_method none
_refine_ls_goodness_of_fit_ref 1.170
_refine_ls_hydrogen_treatment mixed
_refine_ls_matrix_type full
_refine_ls_number_parameters 919
_refine_ls_number_reflns 14219
_refine_ls_number_restraints 620
_refine_ls_restrained_S_all 1.162
_refine_ls_R_factor_all 0.2123
_refine_ls_R_factor_gt 0.0989
_refine_ls_shift/su_max 0.013
_refine_ls_shift/su_mean 0.001
_refine_ls_structure_factor_coef Fsqd
_refine_ls_weighting_details 'calc w=1/[\s^2^(Fo^2^)+(0.2000P)^2^+0.0000P] where P=(Fo^2^+2Fc^2^)/3'
_refine_ls_weighting_scheme calc
_refine_ls_wR_factor_gt 0.2006
_refine_ls_wR_factor_ref 0.2399
_reflns_number_gt 8109
_reflns_number_total 14219
_reflns_threshold_expression >2sigma(I)
_cod_data_source_file c8dt03308k2.cif
_cod_data_source_block cluster-2
_cod_depositor_comments
;
The following automatic conversions were performed:

'_symmetry_cell_setting' value 'Monoclinic' changed to 'monoclinic'
according to
/home/data/users/saulius/crontab/automatic-downloads/rss-feeds/RSC/lib/dictionaries/cif_core.dic
dictionary named 'cif_core.dic' version 2.4.2 from 2011-04-26.

'_exptl_absorpt_correction_type' value 'Multi-scan' changed to
'multi-scan' according to
/home/data/users/saulius/crontab/automatic-downloads/rss-feeds/RSC/lib/dictionaries/cif_core.dic
dictionary named 'cif_core.dic' version 2.4.2 from 2011-04-26.

Automatic conversion script
Id: cif_fix_values 4973 2017-02-22 13:04:09Z antanas 

 Adding full bibliography for 7047490--7047492.cif.
;
_cod_original_sg_symbol_H-M P2(1)/n
_cod_database_code 7047492

loop_
_symmetry_equiv_pos_as_xyz
'x, y, z'
'-x+1/2, y+1/2, -z+1/2'
'-x, -y, -z'
'x-1/2, -y-1/2, z-1/2'

loop_
_atom_site_label
_atom_site_type_symbol
_atom_site_fract_x
_atom_site_fract_y
_atom_site_fract_z
_atom_site_U_iso_or_equiv
_atom_site_adp_type
_atom_site_occupancy
_atom_site_symmetry_multiplicity
_atom_site_calc_flag
_atom_site_refinement_flags
Er1 Er 1.17416(4) 0.44114(4) 0.82632(5) 0.0624(4) Uani 1 1 d U
Er2 Er 0.33102(4) 0.38419(4) 0.19565(5) 0.0581(4) Uani 1 1 d U
Zn1 Zn 1.01093(9) 0.45094(8) 0.72263(10) 0.0400(6) Uani 1 1 d U
Zn2 Zn 0.49525(9) 0.41066(7) 0.29367(10) 0.0376(6) Uani 1 1 d U
N1 N 0.9368(6) 0.3792(4) 0.6854(6) 0.025(3) Uani 1 1 d U
N2 N 0.5142(6) 0.4845(5) 0.3582(7) 0.031(3) Uani 1 1 d U
N3 N 0.9939(6) 0.5137(5) 0.6479(6) 0.028(3) Uani 1 1 d U
N4 N 0.5729(5) 0.3447(4) 0.3382(6) 0.020(3) Uani 1 1 d U
O1 O 1.2088(6) 0.3247(4) 0.7995(6) 0.045(3) Uani 1 1 d U
O2 O 1.0859(5) 0.3841(4) 0.7598(5) 0.028(3) Uani 1 1 d U
O3 O 0.6432(5) 0.4429(5) 0.6012(6) 0.042(3) Uani 1 1 d U
O4 O 0.3961(5) 0.4604(4) 0.2631(5) 0.030(3) Uani 1 1 d U
O5 O 0.3055(6) 0.5017(5) 0.1689(6) 0.046(3) Uani 1 1 d U
O6 O 1.1983(6) 0.5622(5) 0.8333(7) 0.057(4) Uani 1 1 d U
O7 O 1.1096(5) 0.5057(4) 0.7473(5) 0.044(3) Uani 1 1 d U
O8 O 0.8646(6) 0.4296(5) 0.4160(6) 0.054(3) Uani 1 1 d U
O9 O 0.4226(5) 0.3384(4) 0.2700(5) 0.032(3) Uani 1 1 d U
O10 O 0.3035(5) 0.2703(4) 0.2417(5) 0.032(3) Uani 1 1 d U
O11 O 1.2535(7) 0.4446(5) 0.7527(7) 0.061(4) Uani 1 1 d U
O12 O 1.3084(5) 0.4350(5) 0.8496(7) 0.051(3) Uani 1 1 d U
O13 O 1.2021(7) 0.4573(6) 0.9387(7) 0.072(4) Uani 1 1 d U
O14 O 1.1524(6) 0.3665(6) 0.9042(7) 0.065(4) Uani 1 1 d U
O15 O 1.0639(6) 0.4778(5) 0.8587(6) 0.056(3) Uani 1 1 d U
O16 O 0.9662(5) 0.4899(4) 0.7880(5) 0.033(3) Uani 1 1 d U
O17 O 0.5370(5) 0.4383(4) 0.2235(5) 0.031(3) Uani 1 1 d U
O18 O 0.4353(6) 0.4127(5) 0.1569(6) 0.053(3) Uani 1 1 d U
O19 O 0.3420(6) 0.2957(5) 0.1251(6) 0.051(3) Uani 1 1 d U
O20 O 0.2918(6) 0.3841(4) 0.0892(6) 0.051(3) Uani 1 1 d U
O21 O 0.1964(6) 0.3776(5) 0.1767(7) 0.053(4) Uani 1 1 d U
O22 O 0.2540(6) 0.3977(5) 0.2714(6) 0.056(3) Uani 1 1 d U
C1 C 1.2689(8) 0.2878(8) 0.8303(9) 0.055(5) Uani 1 1 d U
H1A H 1.2880 0.2617 0.8015 0.082 Uiso 1 1 calc R
H1B H 1.2524 0.2608 0.8598 0.082 Uiso 1 1 calc R
H1C H 1.3071 0.3159 0.8505 0.082 Uiso 1 1 calc R
C2 C 1.1583(7) 0.2933(6) 0.7573(7) 0.026(3) Uani 1 1 d U
C3 C 1.1692(8) 0.2311(6) 0.7389(8) 0.039(4) Uani 1 1 d U
H3A H 1.2138 0.2096 0.7511 0.047 Uiso 1 1 calc R
C4 C 1.1112(9) 0.2039(7) 0.7022(8) 0.045(4) Uani 1 1 d U
H4A H 1.1181 0.1619 0.6905 0.054 Uiso 1 1 calc R
C5 C 1.0413(8) 0.2308(6) 0.6792(8) 0.038(4) Uani 1 1 d U
H5A H 1.0047 0.2087 0.6528 0.046 Uiso 1 1 calc R
C6 C 1.0303(8) 0.2956(6) 0.6995(7) 0.029(4) Uani 1 1 d U
C7 C 1.0912(7) 0.3266(6) 0.7357(8) 0.034(4) Uani 1 1 d U
C8 C 0.9596(8) 0.3219(6) 0.6819(7) 0.029(4) Uani 1 1 d U
H8A H 0.9233 0.2928 0.6649 0.035 Uiso 1 1 calc R
C9 C 0.8633(8) 0.3935(6) 0.6621(8) 0.026(4) Uani 1 1 d U
C10 C 0.8237(8) 0.3703(6) 0.6125(8) 0.035(4) Uani 1 1 d U
H10A H 0.8481 0.3445 0.5888 0.041 Uiso 1 1 calc R
C11 C 0.7509(9) 0.3800(7) 0.5921(9) 0.048(5) Uani 1 1 d U
H11A H 0.7244 0.3559 0.5604 0.058 Uiso 1 1 calc R
C12 C 0.7167(9) 0.4282(7) 0.6209(9) 0.040(4) Uani 1 1 d U
C13 C 0.7540(8) 0.4560(6) 0.6720(8) 0.031(4) Uani 1 1 d U
H13A H 0.7316 0.4870 0.6922 0.037 Uiso 1 1 calc R
C14 C 0.8251(8) 0.4377(6) 0.6931(9) 0.038(4) Uani 1 1 d U
H14A H 0.8498 0.4550 0.7296 0.046 Uiso 1 1 calc R
C15 C 0.6177(8) 0.4516(7) 0.5398(9) 0.037(4) Uani 1 1 d U
C16 C 0.5534(9) 0.4192(7) 0.5096(9) 0.045(4) Uani 1 1 d U
H16A H 0.5329 0.3888 0.5319 0.054 Uiso 1 1 calc R
C17 C 0.5209(8) 0.4280(6) 0.4539(8) 0.032(4) Uani 1 1 d U
H17A H 0.4776 0.4060 0.4380 0.039 Uiso 1 1 calc R
C18 C 0.5533(7) 0.4733(6) 0.4157(8) 0.027(4) Uani 1 1 d U
C19 C 0.6127(8) 0.5047(7) 0.4459(8) 0.036(4) Uani 1 1 d U
H19A H 0.6328 0.5360 0.4243 0.043 Uiso 1 1 calc R
C20 C 0.6458(8) 0.4960(7) 0.5035(9) 0.046(4) Uani 1 1 d U
H20A H 0.6879 0.5195 0.5195 0.055 Uiso 1 1 calc R
C21 C 0.4989(7) 0.5425(6) 0.3415(8) 0.030(4) Uani 1 1 d U
H21A H 0.5206 0.5747 0.3677 0.036 Uiso 1 1 calc R
C22 C 0.4532(8) 0.5617(6) 0.2879(9) 0.036(4) Uani 1 1 d U
C23 C 0.4535(8) 0.6293(6) 0.2709(8) 0.033(4) Uani 1 1 d U
H23A H 0.4846 0.6587 0.2944 0.039 Uiso 1 1 calc R
C24 C 0.4054(8) 0.6478(7) 0.2181(8) 0.039(4) Uani 1 1 d U
H24A H 0.4069 0.6903 0.2062 0.047 Uiso 1 1 calc R
C25 C 0.3566(9) 0.6085(7) 0.1827(9) 0.050(5) Uani 1 1 d U
H25A H 0.3270 0.6237 0.1472 0.060 Uiso 1 1 calc R
C26 C 0.3515(9) 0.5456(7) 0.2003(9) 0.042(4) Uani 1 1 d U
C27 C 0.4015(7) 0.5229(6) 0.2493(8) 0.030(4) Uani 1 1 d U
C28 C 0.2446(9) 0.5265(8) 0.1237(10) 0.060(5) Uani 1 1 d U
H28A H 0.2239 0.5635 0.1397 0.091 Uiso 1 1 calc R
H28B H 0.2072 0.4941 0.1139 0.091 Uiso 1 1 calc R
H28C H 0.2625 0.5382 0.0876 0.091 Uiso 1 1 calc R
C29 C 1.2552(11) 0.5866(9) 0.8758(11) 0.074(6) Uani 1 1 d U
H29A H 1.2810 0.6186 0.8572 0.111 Uiso 1 1 calc R
H29B H 1.2888 0.5527 0.8914 0.111 Uiso 1 1 calc R
H29C H 1.2357 0.6054 0.9085 0.111 Uiso 1 1 calc R
C30 C 1.1473(10) 0.6003(8) 0.7955(9) 0.049(5) Uani 1 1 d U
C31 C 1.1502(9) 0.6650(8) 0.8020(9) 0.052(5) Uani 1 1 d U
H31A H 1.1835 0.6854 0.8324 0.062 Uiso 1 1 calc R
C32 C 1.0987(9) 0.6985(8) 0.7588(9) 0.052(5) Uani 1 1 d U
H32A H 1.0964 0.7428 0.7621 0.063 Uiso 1 1 calc R
C33 C 1.0523(8) 0.6694(6) 0.7130(8) 0.039(4) Uani 1 1 d U
H33A H 1.0185 0.6937 0.6861 0.047 Uiso 1 1 calc R
C34 C 1.0549(9) 0.6005(7) 0.7051(9) 0.046(5) Uani 1 1 d U
C35 C 1.1051(7) 0.5670(6) 0.7506(8) 0.027(4) Uani 1 1 d U
C36 C 1.0105(8) 0.5724(6) 0.6563(8) 0.033(4) Uani 1 1 d U
H36A H 0.9897 0.6000 0.6250 0.040 Uiso 1 1 calc R
C37 C 0.9531(7) 0.4926(6) 0.5889(7) 0.026(4) Uani 1 1 d U
C38 C 0.8884(8) 0.5162(7) 0.5598(9) 0.042(4) Uani 1 1 d U
H38A H 0.8647 0.5471 0.5792 0.051 Uiso 1 1 calc R
C39 C 0.8554(8) 0.4963(7) 0.5017(9) 0.048(5) Uani 1 1 d U
H39A H 0.8122 0.5153 0.4810 0.057 Uiso 1 1 calc R
C40 C 0.8889(8) 0.4473(7) 0.4759(9) 0.035(4) Uani 1 1 d U
C41 C 0.9540(9) 0.4182(7) 0.5087(8) 0.039(4) Uani 1 1 d U
H41A H 0.9750 0.3834 0.4923 0.047 Uiso 1 1 calc R
C42 C 0.9853(7) 0.4415(6) 0.5640(8) 0.033(4) Uani 1 1 d U
H42A H 1.0285 0.4232 0.5854 0.039 Uiso 1 1 calc R
C43 C 0.7883(9) 0.4077(8) 0.3978(9) 0.045(5) Uani 1 1 d U
C44 C 0.7597(8) 0.3699(7) 0.4383(9) 0.046(4) Uani 1 1 d U
H44A H 0.7863 0.3597 0.4767 0.055 Uiso 1 1 calc R
C45 C 0.6860(7) 0.3475(6) 0.4166(7) 0.028(4) Uani 1 1 d U
H45A H 0.6643 0.3197 0.4405 0.034 Uiso 1 1 calc R
C46 C 0.6476(7) 0.3659(6) 0.3627(8) 0.030(4) Uani 1 1 d U
C47 C 0.6812(8) 0.4085(7) 0.3219(9) 0.042(4) Uani 1 1 d U
H47A H 0.6553 0.4207 0.2838 0.051 Uiso 1 1 calc R
C48 C 0.7545(8) 0.4295(6) 0.3441(9) 0.037(4) Uani 1 1 d U
H48A H 0.7781 0.4576 0.3217 0.044 Uiso 1 1 calc R
C49 C 0.5562(7) 0.2867(6) 0.3489(7) 0.028(4) Uani 1 1 d U
H49A H 0.5946 0.2613 0.3691 0.033 Uiso 1 1 calc R
C50 C 0.4888(8) 0.2579(6) 0.3340(8) 0.032(4) Uani 1 1 d U
C51 C 0.4811(8) 0.1920(7) 0.3565(9) 0.048(4) Uani 1 1 d U
H51A H 0.5213 0.1727 0.3813 0.058 Uiso 1 1 calc R
C52 C 0.4171(9) 0.1596(7) 0.3419(9) 0.050(5) Uani 1 1 d U
H52A H 0.4146 0.1188 0.3580 0.060 Uiso 1 1 calc R
C53 C 0.3541(8) 0.1839(6) 0.3038(8) 0.039(4) Uani 1 1 d U
H53A H 0.3108 0.1603 0.2926 0.046 Uiso 1 1 calc R
C54 C 0.3614(7) 0.2456(6) 0.2845(8) 0.030(4) Uani 1 1 d U
C55 C 0.4246(8) 0.2822(6) 0.2956(8) 0.032(4) Uani 1 1 d U
C56 C 0.2395(7) 0.2343(6) 0.2155(8) 0.038(4) Uani 1 1 d U
H56A H 0.2292 0.2031 0.2443 0.057 Uiso 1 1 calc R
H56B H 0.2483 0.2128 0.1796 0.057 Uiso 1 1 calc R
H56C H 0.1980 0.2626 0.2049 0.057 Uiso 1 1 calc R
C57 C 1.3808(10) 0.4163(9) 0.7763(10) 0.067(6) Uani 1 1 d U
H57A H 1.3963 0.4507 0.7531 0.101 Uiso 1 1 calc R
H57B H 1.3704 0.3791 0.7510 0.101 Uiso 1 1 calc R
H57C H 1.4194 0.4067 0.8103 0.101 Uiso 1 1 calc R
C58 C 1.3127(11) 0.4358(8) 0.7987(12) 0.050(5) Uani 1 1 d U
C59 C 1.1322(12) 0.4093(12) 0.9960(10) 0.099(8) Uani 1 1 d DU
H59A H 1.1687 0.4060 1.0327 0.149 Uiso 1 1 calc R
H59B H 1.0994 0.3731 0.9931 0.149 Uiso 1 1 calc R
H59C H 1.1044 0.4481 0.9968 0.149 Uiso 1 1 calc R
C60 C 1.1694(10) 0.4101(11) 0.9427(10) 0.063(6) Uani 1 1 d DU
C61 C 0.9617(9) 0.5306(8) 0.8812(8) 0.057(5) Uani 1 1 d DU
H61A H 0.9947 0.5351 0.9196 0.085 Uiso 1 1 calc R
H61B H 0.9181 0.5080 0.8867 0.085 Uiso 1 1 calc R
H61C H 0.9482 0.5722 0.8645 0.085 Uiso 1 1 calc R
C62 C 0.9992(9) 0.4940(7) 0.8387(9) 0.046(5) Uani 1 1 d DU
C63 C 0.5351(12) 0.4592(11) 0.1164(11) 0.094(7) Uani 1 1 d U
H63A H 0.4997 0.4557 0.0791 0.141 Uiso 1 1 calc R
H63B H 0.5778 0.4338 0.1137 0.141 Uiso 1 1 calc R
H63C H 0.5495 0.5031 0.1234 0.141 Uiso 1 1 calc R
C64 C 0.4987(9) 0.4338(7) 0.1717(10) 0.047(5) Uani 1 1 d U
C65 C 0.3138(14) 0.2972(11) 0.0229(11) 0.109(8) Uani 1 1 d U
H65A H 0.3358 0.2554 0.0282 0.164 Uiso 1 1 calc R
H65B H 0.3411 0.3234 -0.0003 0.164 Uiso 1 1 calc R
H65C H 0.2635 0.2936 0.0018 0.164 Uiso 1 1 calc R
C66 C 0.3156(8) 0.3272(7) 0.0838(9) 0.040(4) Uani 1 1 d U
C67 C 0.1228(12) 0.3753(11) 0.2523(12) 0.102(8) Uani 1 1 d U
H67A H 0.1032 0.4168 0.2591 0.153 Uiso 1 1 calc R
H67B H 0.1333 0.3523 0.2901 0.153 Uiso 1 1 calc R
H67C H 0.0871 0.3520 0.2237 0.153 Uiso 1 1 calc R
C68 C 0.1960(10) 0.3835(7) 0.2264(11) 0.042(5) Uani 1 1 d U
O1W O 0.3405(12) 0.4778(10) 0.0118(11) 0.172(8) Uani 1 1 d U
O2W O 1.232(2) 0.349(2) 0.619(2) 0.35(2) Uani 1 1 d U
O3W O 0.423(3) 0.596(3) 0.027(3) 0.24(2) Uani 0.50 1 d PU
O4W O 0.272(4) 0.340(4) 0.402(4) 0.34(4) Uani 0.50 1 d PU

loop_
_atom_site_aniso_label
_atom_site_aniso_U_11
_atom_site_aniso_U_22
_atom_site_aniso_U_33
_atom_site_aniso_U_23
_atom_site_aniso_U_13
_atom_site_aniso_U_12
Er1 0.0353(6) 0.0741(6) 0.0744(10) -0.0064(5) 0.0021(6) -0.0001(4)
Er2 0.0344(5) 0.0531(6) 0.0818(10) -0.0022(4) -0.0017(5) 0.0032(3)
Zn1 0.0272(10) 0.0411(10) 0.0502(17) -0.0027(9) 0.0037(11) 0.0011(7)
Zn2 0.0240(9) 0.0349(9) 0.0531(17) 0.0025(9) 0.0054(10) 0.0014(7)
N1 0.025(5) 0.030(5) 0.020(7) -0.002(4) 0.004(5) -0.003(4)
N2 0.026(5) 0.031(5) 0.035(8) -0.008(5) 0.003(6) 0.004(4)
N3 0.019(5) 0.039(5) 0.028(7) -0.002(5) 0.006(5) 0.005(4)
N4 0.012(5) 0.024(5) 0.025(7) 0.004(4) 0.010(5) -0.003(4)
O1 0.043(5) 0.037(5) 0.054(7) -0.002(5) 0.005(5) 0.002(4)
O2 0.026(5) 0.033(4) 0.027(6) -0.003(4) 0.009(5) 0.007(4)
O3 0.015(5) 0.074(6) 0.037(7) -0.003(5) 0.009(5) 0.017(4)
O4 0.020(4) 0.024(4) 0.043(7) 0.004(4) -0.006(5) 0.011(3)
O5 0.039(5) 0.042(5) 0.051(7) -0.005(5) -0.009(5) 0.000(4)
O6 0.044(6) 0.069(6) 0.056(8) -0.010(6) 0.008(6) 0.000(5)
O7 0.038(5) 0.040(5) 0.052(7) -0.011(5) 0.008(5) -0.016(4)
O8 0.033(5) 0.086(6) 0.045(8) 0.010(6) 0.012(6) -0.011(5)
O9 0.024(5) 0.031(4) 0.039(7) 0.005(4) 0.001(5) -0.010(4)
O10 0.015(4) 0.037(4) 0.042(7) 0.008(4) 0.001(5) -0.006(4)
O11 0.061(7) 0.071(6) 0.055(8) 0.009(6) 0.022(7) 0.002(5)
O12 0.013(5) 0.074(6) 0.062(8) -0.011(6) -0.004(6) -0.007(4)
O13 0.065(7) 0.082(7) 0.061(8) -0.019(6) -0.005(6) -0.006(6)
O14 0.049(6) 0.073(6) 0.077(8) -0.010(6) 0.022(6) -0.013(5)
O15 0.041(6) 0.074(6) 0.052(8) -0.003(5) 0.005(6) 0.016(5)
O16 0.016(4) 0.040(5) 0.043(7) -0.012(5) 0.004(5) 0.012(4)
O17 0.023(5) 0.041(5) 0.029(7) 0.017(4) 0.007(5) 0.000(4)
O18 0.046(6) 0.054(5) 0.057(8) 0.000(5) 0.007(6) -0.012(5)
O19 0.054(6) 0.047(5) 0.051(8) 0.008(5) 0.003(6) 0.006(5)
O20 0.044(6) 0.046(5) 0.059(8) -0.003(5) -0.002(6) 0.014(4)
O21 0.023(5) 0.077(6) 0.067(8) -0.006(6) 0.025(6) 0.007(5)
O22 0.050(6) 0.068(6) 0.053(8) -0.020(5) 0.015(6) -0.008(5)
C1 0.036(7) 0.066(8) 0.056(9) 0.017(7) -0.006(7) 0.005(6)
C2 0.020(4) 0.034(4) 0.027(5) 0.003(4) 0.010(4) 0.001(4)
C3 0.032(7) 0.042(6) 0.045(9) 0.017(6) 0.014(7) 0.006(6)
C4 0.045(7) 0.037(6) 0.053(9) -0.005(6) 0.007(7) 0.011(6)
C5 0.029(7) 0.041(6) 0.046(9) 0.005(6) 0.010(7) -0.003(6)
C6 0.028(6) 0.031(6) 0.028(8) 0.006(6) 0.004(6) 0.012(5)
C7 0.023(6) 0.032(6) 0.048(9) 0.006(6) 0.007(6) 0.006(5)
C8 0.029(6) 0.033(6) 0.028(8) -0.004(6) 0.011(6) -0.003(5)
C9 0.027(6) 0.031(6) 0.023(8) -0.005(5) 0.014(6) 0.004(5)
C10 0.022(6) 0.040(6) 0.049(9) 0.000(6) 0.025(7) -0.002(5)
C11 0.035(7) 0.058(7) 0.050(10) -0.009(7) 0.005(7) -0.002(6)
C12 0.032(7) 0.050(7) 0.042(9) 0.010(6) 0.011(7) -0.008(6)
C13 0.027(6) 0.033(6) 0.034(9) -0.004(6) 0.009(7) 0.006(5)
C14 0.038(7) 0.035(6) 0.038(9) 0.012(6) 0.000(7) -0.004(5)
C15 0.026(7) 0.049(7) 0.038(9) -0.005(6) 0.011(7) 0.019(6)
C16 0.044(7) 0.048(7) 0.048(9) 0.010(7) 0.021(7) 0.005(6)
C17 0.031(7) 0.033(6) 0.036(9) -0.004(6) 0.013(7) -0.001(5)
C18 0.017(6) 0.037(6) 0.028(8) -0.005(6) 0.007(6) 0.008(5)
C19 0.029(7) 0.043(6) 0.039(9) 0.000(6) 0.016(7) -0.002(5)
C20 0.036(7) 0.054(7) 0.045(9) 0.002(7) 0.001(7) -0.013(6)
C21 0.025(6) 0.029(6) 0.035(9) -0.001(6) 0.002(6) 0.002(5)
C22 0.027(7) 0.037(6) 0.045(9) 0.005(6) 0.014(7) 0.007(5)
C23 0.030(7) 0.029(6) 0.044(9) 0.000(6) 0.020(7) 0.003(5)
C24 0.040(7) 0.037(6) 0.039(9) 0.005(6) 0.005(7) -0.002(6)
C25 0.043(7) 0.050(7) 0.054(10) -0.002(7) 0.004(7) 0.013(6)
C26 0.030(7) 0.052(7) 0.043(9) -0.007(6) 0.005(7) 0.012(6)
C27 0.026(6) 0.029(6) 0.036(9) -0.006(6) 0.005(6) 0.006(5)
C28 0.052(8) 0.054(7) 0.068(10) -0.008(7) -0.008(7) 0.004(7)
C29 0.072(9) 0.072(8) 0.076(11) -0.010(8) 0.007(8) -0.011(7)
C30 0.047(8) 0.055(7) 0.047(9) 0.007(7) 0.014(7) -0.003(7)
C31 0.049(8) 0.058(8) 0.050(9) -0.008(7) 0.012(7) -0.016(7)
C32 0.055(8) 0.047(7) 0.059(10) -0.001(7) 0.019(8) -0.007(6)
C33 0.035(7) 0.035(6) 0.047(9) 0.000(6) 0.009(7) -0.004(6)
C34 0.045(7) 0.046(7) 0.047(9) -0.002(7) 0.010(7) 0.002(6)
C35 0.021(6) 0.030(6) 0.031(8) -0.007(6) 0.008(6) -0.007(5)
C36 0.033(7) 0.037(6) 0.033(9) 0.002(6) 0.014(7) -0.007(5)
C37 0.016(6) 0.035(6) 0.024(8) 0.002(6) 0.000(6) -0.008(5)
C38 0.037(7) 0.048(7) 0.045(9) -0.004(6) 0.013(7) 0.009(6)
C39 0.030(7) 0.062(7) 0.051(9) 0.014(7) 0.006(7) -0.008(6)
C40 0.030(7) 0.047(7) 0.029(9) -0.003(6) 0.005(7) -0.017(6)
C41 0.045(7) 0.041(6) 0.037(9) -0.001(6) 0.021(7) -0.002(6)
C42 0.013(6) 0.044(6) 0.040(9) 0.007(6) 0.001(6) 0.002(5)
C43 0.038(7) 0.058(7) 0.043(9) -0.014(7) 0.013(7) 0.006(6)
C44 0.028(7) 0.059(7) 0.046(9) 0.002(7) -0.006(7) -0.006(6)
C45 0.028(6) 0.031(6) 0.027(8) -0.002(6) 0.009(6) -0.003(5)
C46 0.021(6) 0.026(5) 0.039(9) -0.012(6) 0.002(6) 0.001(5)
C47 0.036(7) 0.039(6) 0.047(9) 0.005(6) -0.004(7) 0.005(6)
C48 0.032(7) 0.043(6) 0.038(9) 0.004(6) 0.012(7) 0.004(6)
C49 0.023(6) 0.028(6) 0.036(8) -0.004(5) 0.016(6) 0.013(5)
C50 0.027(6) 0.033(6) 0.038(9) 0.005(6) 0.009(6) -0.001(5)
C51 0.039(7) 0.046(7) 0.057(9) 0.008(7) 0.005(7) 0.011(6)
C52 0.051(8) 0.031(6) 0.065(10) 0.013(6) 0.001(7) -0.007(6)
C53 0.031(7) 0.039(6) 0.045(9) 0.002(6) 0.004(7) -0.008(5)
C54 0.022(6) 0.041(6) 0.029(8) -0.004(6) 0.013(6) 0.003(5)
C55 0.036(7) 0.026(6) 0.037(9) -0.010(6) 0.016(7) 0.005(5)
C56 0.032(6) 0.030(6) 0.050(9) 0.002(6) -0.002(6) -0.007(5)
C57 0.050(8) 0.085(9) 0.077(10) -0.014(8) 0.036(8) -0.003(7)
C58 0.037(8) 0.054(7) 0.059(10) -0.001(7) 0.009(8) -0.010(6)
C59 0.090(11) 0.119(10) 0.090(12) -0.009(9) 0.021(9) 0.006(8)
C60 0.044(8) 0.084(9) 0.062(10) 0.001(8) 0.009(8) -0.002(7)
C61 0.054(8) 0.076(8) 0.043(9) -0.009(7) 0.013(7) 0.013(7)
C62 0.041(7) 0.049(7) 0.052(10) 0.002(7) 0.016(7) 0.009(6)
C63 0.092(10) 0.103(10) 0.089(11) 0.006(8) 0.019(9) -0.009(8)
C64 0.041(7) 0.038(6) 0.060(10) 0.012(7) 0.007(7) 0.005(6)
C65 0.122(11) 0.104(10) 0.101(12) 0.018(9) 0.020(9) 0.011(8)
C66 0.034(7) 0.049(7) 0.033(9) -0.012(7) -0.001(7) -0.001(6)
C67 0.095(11) 0.103(10) 0.107(12) 0.011(8) 0.018(9) 0.001(8)
C68 0.026(7) 0.053(7) 0.053(10) -0.006(7) 0.024(8) 0.003(6)
O1W 0.171(11) 0.156(10) 0.175(12) 0.017(9) -0.002(9) -0.028(9)
O2W 0.35(2) 0.36(2) 0.34(2) 0.005(10) 0.072(10) -0.007(10)
O3W 0.25(3) 0.24(3) 0.24(3) -0.002(10) 0.044(11) 0.003(10)
O4W 0.35(4) 0.35(4) 0.34(4) 0.001(10) 0.065(12) -0.001(10)

loop_
_atom_type_symbol
_atom_type_description
_atom_type_scat_dispersion_real
_atom_type_scat_dispersion_imag
_atom_type_scat_source
C C 0.0033 0.0016 'International Tables Vol C Tables 4.2.6.8 and 6.1.1.4'
H H 0.0000 0.0000 'International Tables Vol C Tables 4.2.6.8 and 6.1.1.4'
N N 0.0061 0.0033 'International Tables Vol C Tables 4.2.6.8 and 6.1.1.4'
O O 0.0106 0.0060 'International Tables Vol C Tables 4.2.6.8 and 6.1.1.4'
Zn Zn 0.2839 1.4301 'International Tables Vol C Tables 4.2.6.8 and 6.1.1.4'
Er Er -0.2586 4.9576 'International Tables Vol C Tables 4.2.6.8 and 6.1.1.4'

loop_
_geom_angle_atom_site_label_1
_geom_angle_atom_site_label_2
_geom_angle_atom_site_label_3
_geom_angle
O2 Er1 O7 67.5(3)
O2 Er1 O11 91.0(4)
O7 Er1 O11 75.8(4)
O2 Er1 O15 80.1(4)
O7 Er1 O15 73.1(4)
O11 Er1 O15 148.7(4)
O2 Er1 O14 86.6(4)
O7 Er1 O14 141.0(4)
O11 Er1 O14 135.8(4)
O15 Er1 O14 74.0(4)
O2 Er1 O12 132.3(4)
O7 Er1 O12 122.6(4)
O11 Er1 O12 54.8(5)
O15 Er1 O12 146.5(5)
O14 Er1 O12 96.4(4)
O2 Er1 O13 134.8(4)
O7 Er1 O13 131.1(4)
O11 Er1 O13 130.7(5)
O15 Er1 O13 71.2(4)
O14 Er1 O13 52.6(4)
O12 Er1 O13 77.5(5)
O2 Er1 O6 129.6(4)
O7 Er1 O6 62.6(4)
O11 Er1 O6 83.8(4)
O15 Er1 O6 79.3(4)
O14 Er1 O6 129.7(5)
O12 Er1 O6 83.2(4)
O13 Er1 O6 78.7(5)
O2 Er1 O1 63.0(3)
O7 Er1 O1 118.0(4)
O11 Er1 O1 70.3(4)
O15 Er1 O1 128.4(4)
O14 Er1 O1 69.4(4)
O12 Er1 O1 73.6(3)
O13 Er1 O1 110.2(4)
O6 Er1 O1 152.1(4)
O2 Er1 C60 110.5(5)
O7 Er1 C60 139.1(5)
O11 Er1 C60 143.5(5)
O15 Er1 C60 66.6(5)
O14 Er1 C60 27.6(5)
O12 Er1 C60 89.8(5)
O13 Er1 C60 25.5(5)
O6 Er1 C60 102.3(6)
O1 Er1 C60 93.0(5)
O2 Er1 C58 113.9(5)
O7 Er1 C58 102.3(5)
O11 Er1 C58 29.8(5)
O15 Er1 C58 163.0(4)
O14 Er1 C58 115.1(5)
O12 Er1 C58 25.0(5)
O13 Er1 C58 102.2(6)
O6 Er1 C58 84.0(4)
O1 Er1 C58 68.4(4)
C60 Er1 C58 114.2(7)
O2 Er1 Zn1 34.8(2)
O7 Er1 Zn1 37.6(2)
O11 Er1 Zn1 95.9(4)
O15 Er1 Zn1 60.3(3)
O14 Er1 Zn1 106.3(3)
O12 Er1 Zn1 150.6(4)
O13 Er1 Zn1 131.3(3)
O6 Er1 Zn1 95.8(3)
O1 Er1 Zn1 96.9(2)
C60 Er1 Zn1 118.8(4)
C58 Er1 Zn1 125.6(5)
O18 Er2 O9 80.5(4)
O18 Er2 O20 74.9(4)
O9 Er2 O20 139.6(3)
O18 Er2 O4 73.2(4)
O9 Er2 O4 67.0(3)
O20 Er2 O4 132.0(3)
O18 Er2 O22 149.7(4)
O9 Er2 O22 89.3(4)
O20 Er2 O22 126.9(4)
O4 Er2 O22 76.5(4)
O18 Er2 O21 146.3(5)
O9 Er2 O21 132.4(4)
O20 Er2 O21 73.6(5)
O4 Er2 O21 121.7(4)
O22 Er2 O21 54.4(5)
O18 Er2 O19 77.2(4)
O9 Er2 O19 90.9(4)
O20 Er2 O19 52.9(3)
O4 Er2 O19 145.4(3)
O22 Er2 O19 131.7(4)
O21 Er2 O19 92.9(4)
O18 Er2 O5 78.2(4)
O9 Er2 O5 129.5(3)
O20 Er2 O5 75.9(4)
O4 Er2 O5 63.2(3)
O22 Er2 O5 86.9(4)
O21 Er2 O5 82.9(3)
O19 Er2 O5 127.2(4)
O18 Er2 O10 126.9(3)
O9 Er2 O10 61.8(3)
O20 Er2 O10 110.2(3)
O4 Er2 O10 117.5(3)
O22 Er2 O10 69.8(3)
O21 Er2 O10 75.9(3)
O19 Er2 O10 68.0(4)
O5 Er2 O10 154.9(3)
O18 Er2 C68 163.6(4)
O9 Er2 C68 113.0(5)
O20 Er2 C68 97.9(6)
O4 Er2 C68 102.8(5)
O22 Er2 C68 30.0(5)
O21 Er2 C68 24.5(5)
O19 Er2 C68 110.5(5)
O5 Er2 C68 85.9(4)
O10 Er2 C68 69.3(4)
O18 Er2 C66 73.7(4)
O9 Er2 C66 114.2(4)
O20 Er2 C66 27.8(4)
O4 Er2 C66 146.1(4)
O22 Er2 C66 135.8(4)
O21 Er2 C66 83.7(5)
O19 Er2 C66 25.2(4)
O5 Er2 C66 102.7(5)
O10 Er2 C66 88.5(4)
C68 Er2 C66 106.9(6)
O18 Er2 Zn2 60.5(3)
O9 Er2 Zn2 34.89(19)
O20 Er2 Zn2 135.4(3)
O4 Er2 Zn2 37.04(19)
O22 Er2 Zn2 95.5(3)
O21 Er2 Zn2 149.9(4)
O19 Er2 Zn2 111.2(3)
O5 Er2 Zn2 95.5(2)
O10 Er2 Zn2 96.0(2)
C68 Er2 Zn2 125.4(5)
C66 Er2 Zn2 125.6(3)
O16 Zn1 O2 108.9(4)
O16 Zn1 N1 104.9(4)
O2 Zn1 N1 90.8(4)
O16 Zn1 N3 108.1(4)
O2 Zn1 N3 138.0(4)
N1 Zn1 N3 98.1(5)
O16 Zn1 O7 92.4(4)
O2 Zn1 O7 77.4(4)
N1 Zn1 O7 161.6(4)
N3 Zn1 O7 82.2(4)
O16 Zn1 Er1 87.6(3)
O2 Zn1 Er1 40.7(3)
N1 Zn1 Er1 130.4(3)
N3 Zn1 Er1 123.7(3)
O7 Zn1 Er1 42.5(3)
O17 Zn2 O9 110.5(4)
O17 Zn2 N4 103.8(4)
O9 Zn2 N4 89.6(4)
O17 Zn2 O4 92.4(4)
O9 Zn2 O4 78.0(3)
N4 Zn2 O4 162.3(4)
O17 Zn2 N2 107.3(5)
O9 Zn2 N2 138.2(4)
N4 Zn2 N2 98.3(5)
O4 Zn2 N2 83.2(4)
O17 Zn2 Er2 88.1(3)
O9 Zn2 Er2 41.5(3)
N4 Zn2 Er2 129.7(3)
O4 Zn2 Er2 42.6(2)
N2 Zn2 Er2 124.8(3)
C8 N1 C9 119.1(11)
C8 N1 Zn1 119.9(10)
C9 N1 Zn1 120.9(8)
C21 N2 C18 118.8(13)
C21 N2 Zn2 119.6(11)
C18 N2 Zn2 120.8(8)
C36 N3 C37 119.6(13)
C36 N3 Zn1 119.3(11)
C37 N3 Zn1 120.4(8)
C49 N4 C46 117.5(11)
C49 N4 Zn2 122.8(9)
C46 N4 Zn2 119.5(7)
C2 O1 C1 116.4(11)
C2 O1 Er1 116.3(8)
C1 O1 Er1 126.6(10)
C7 O2 Zn1 123.5(10)
C7 O2 Er1 129.0(9)
Zn1 O2 Er1 104.6(3)
C15 O3 C12 118.5(13)
C27 O4 Zn2 117.1(8)
C27 O4 Er2 123.8(10)
Zn2 O4 Er2 100.4(3)
C26 O5 C28 116.5(12)
C26 O5 Er2 117.4(10)
C28 O5 Er2 126.1(8)
C29 O6 C30 123.3(15)
C29 O6 Er1 120.5(11)
C30 O6 Er1 116.0(11)
C35 O7 Zn1 119.2(9)
C35 O7 Er1 123.7(10)
Zn1 O7 Er1 99.9(4)
C40 O8 C43 118.1(14)
C55 O9 Zn2 126.6(10)
C55 O9 Er2 129.5(9)
Zn2 O9 Er2 103.6(4)
C54 O10 C56 123.6(10)
C54 O10 Er2 114.7(7)
C56 O10 Er2 120.7(8)
C58 O11 Er1 88.8(12)
C58 O12 Er1 92.5(13)
C60 O13 Er1 87.3(13)
C60 O14 Er1 88.6(11)
C62 O15 Er1 141.9(12)
C62 O16 Zn1 121.8(9)
C64 O17 Zn2 119.2(10)
C64 O18 Er2 142.7(15)
C66 O19 Er2 90.7(10)
C66 O20 Er2 93.0(11)
C68 O21 Er2 91.1(13)
C68 O22 Er2 86.4(11)
O1 C1 H1A 109.5
O1 C1 H1B 109.5
H1A C1 H1B 109.5
O1 C1 H1C 109.5
H1A C1 H1C 109.5
H1B C1 H1C 109.5
O1 C2 C3 122.5(13)
O1 C2 C7 115.8(12)
C3 C2 C7 121.5(14)
C4 C3 C2 115.7(14)
C4 C3 H3A 122.2
C2 C3 H3A 122.2
C3 C4 C5 128.4(14)
C3 C4 H4A 115.8
C5 C4 H4A 115.8
C4 C5 C6 115.3(14)
C4 C5 H5A 122.4
C6 C5 H5A 122.4
C7 C6 C8 125.3(12)
C7 C6 C5 117.7(12)
C8 C6 C5 117.0(13)
O2 C7 C6 122.5(12)
O2 C7 C2 115.5(13)
C6 C7 C2 121.1(12)
N1 C8 C6 130.6(13)
N1 C8 H8A 114.7
C6 C8 H8A 114.7
C10 C9 N1 126.1(13)
C10 C9 C14 114.3(14)
N1 C9 C14 119.6(14)
C9 C10 C11 126.4(16)
C9 C10 H10A 116.8
C11 C10 H10A 116.8
C10 C11 C12 117.1(17)
C10 C11 H11A 121.4
C12 C11 H11A 121.4
C13 C12 O3 119.2(16)
C13 C12 C11 119.7(15)
O3 C12 C11 120.8(16)
C12 C13 C14 118.5(15)
C12 C13 H13A 120.8
C14 C13 H13A 120.8
C13 C14 C9 123.0(17)
C13 C14 H14A 118.5
C9 C14 H14A 118.5
O3 C15 C20 125.2(15)
O3 C15 C16 120.6(16)
C20 C15 C16 113.9(17)
C17 C16 C15 125.9(17)
C17 C16 H16A 117.0
C15 C16 H16A 117.0
C16 C17 C18 119.1(15)
C16 C17 H17A 120.4
C18 C17 H17A 120.4
C19 C18 N2 128.6(15)
C19 C18 C17 113.6(16)
N2 C18 C17 117.1(12)
C20 C19 C18 127.0(16)
C20 C19 H19A 116.5
C18 C19 H19A 116.5
C19 C20 C15 120.2(15)
C19 C20 H20A 119.9
C15 C20 H20A 119.9
N2 C21 C22 125.9(14)
N2 C21 H21A 117.0
C22 C21 H21A 117.0
C21 C22 C27 126.4(13)
C21 C22 C23 118.1(14)
C27 C22 C23 115.4(15)
C24 C23 C22 117.1(14)
C24 C23 H23A 121.5
C22 C23 H23A 121.5
C25 C24 C23 125.1(15)
C25 C24 H24A 117.4
C23 C24 H24A 117.4
C24 C25 C26 118.7(18)
C24 C25 H25A 120.6
C26 C25 H25A 120.6
O5 C26 C25 124.5(17)
O5 C26 C27 116.2(14)
C25 C26 C27 118.9(16)
O4 C27 C26 116.5(13)
O4 C27 C22 119.0(14)
C26 C27 C22 124.3(13)
O5 C28 H28A 109.5
O5 C28 H28B 109.5
H28A C28 H28B 109.5
O5 C28 H28C 109.5
H28A C28 H28C 109.5
H28B C28 H28C 109.5
O6 C29 H29A 109.5
O6 C29 H29B 109.5
H29A C29 H29B 109.5
O6 C29 H29C 109.5
H29A C29 H29C 109.5
H29B C29 H29C 109.5
C35 C30 C31 126.9(19)
C35 C30 O6 112.8(15)
C31 C30 O6 119.8(18)
C30 C31 C32 114.4(18)
C30 C31 H31A 122.8
C32 C31 H31A 122.8
C33 C32 C31 123.1(16)
C33 C32 H32A 118.4
C31 C32 H32A 118.4
C32 C33 C34 120.6(16)
C32 C33 H33A 119.7
C34 C33 H33A 119.7
C36 C34 C35 124.7(14)
C36 C34 C33 119.7(16)
C35 C34 C33 115.6(16)
O7 C35 C30 121.6(15)
O7 C35 C34 119.3(14)
C30 C35 C34 119.1(14)
N3 C36 C34 128.6(16)
N3 C36 H36A 115.7
C34 C36 H36A 115.7
C38 C37 C42 119.8(15)
C38 C37 N3 125.9(14)
C42 C37 N3 114.2(12)
C37 C38 C39 122.3(15)
C37 C38 H38A 118.8
C39 C38 H38A 118.8
C40 C39 C38 117.6(15)
C40 C39 H39A 121.2
C38 C39 H39A 121.2
C39 C40 O8 121.2(16)
C39 C40 C41 120.3(17)
O8 C40 C41 118.3(15)
C42 C41 C40 119.3(15)
C42 C41 H41A 120.3
C40 C41 H41A 120.3
C41 C42 C37 120.3(14)
C41 C42 H42A 119.9
C37 C42 H42A 119.9
C48 C43 C44 128.4(17)
C48 C43 O8 114.0(16)
C44 C43 O8 117.6(17)
C43 C44 C45 114.8(16)
C43 C44 H44A 122.6
C45 C44 H44A 122.6
C46 C45 C44 121.3(15)
C46 C45 H45A 119.3
C44 C45 H45A 119.3
C45 C46 N4 123.8(14)
C45 C46 C47 121.0(13)
N4 C46 C47 115.1(14)
C48 C47 C46 116.6(16)
C48 C47 H47A 121.7
C46 C47 H47A 121.7
C43 C48 C47 117.6(16)
C43 C48 H48A 121.2
C47 C48 H48A 121.2
N4 C49 C50 127.6(13)
N4 C49 H49A 116.2
C50 C49 H49A 116.2
C49 C50 C55 127.3(13)
C49 C50 C51 117.9(13)
C55 C50 C51 114.6(12)
C52 C51 C50 121.4(15)
C52 C51 H51A 119.3
C50 C51 H51A 119.3
C51 C52 C53 123.6(14)
C51 C52 H52A 118.2
C53 C52 H52A 118.2
C54 C53 C52 114.4(13)
C54 C53 H53A 122.8
C52 C53 H53A 122.8
C53 C54 C55 126.5(14)
C53 C54 O10 117.2(13)
C55 C54 O10 115.5(13)
O9 C55 C54 118.0(14)
O9 C55 C50 122.7(13)
C54 C55 C50 119.3(13)
O10 C56 H56A 109.5
O10 C56 H56B 109.5
H56A C56 H56B 109.5
O10 C56 H56C 109.5
H56A C56 H56C 109.5
H56B C56 H56C 109.5
C58 C57 H57A 109.5
C58 C57 H57B 109.5
H57A C57 H57B 109.5
C58 C57 H57C 109.5
H57A C57 H57C 109.5
H57B C57 H57C 109.5
O12 C58 O11 124(2)
O12 C58 C57 123(2)
O11 C58 C57 113(2)
O12 C58 Er1 62.5(11)
O11 C58 Er1 61.3(10)
C57 C58 Er1 164.7(12)
C60 C59 H59A 109.5
C60 C59 H59B 109.5
H59A C59 H59B 109.5
C60 C59 H59C 109.5
H59A C59 H59C 109.5
H59B C59 H59C 109.5
O13 C60 O14 129(2)
O13 C60 C59 113(2)
O14 C60 C59 116.9(19)
O13 C60 Er1 67.2(12)
O14 C60 Er1 63.8(11)
C59 C60 Er1 151.9(14)
C62 C61 H61A 109.5
C62 C61 H61B 109.5
H61A C61 H61B 109.5
C62 C61 H61C 109.5
H61A C61 H61C 109.5
H61B C61 H61C 109.5
O16 C62 O15 127.7(15)
O16 C62 C61 115.6(15)
O15 C62 C61 116.2(17)
C64 C63 H63A 109.5
C64 C63 H63B 109.5
H63A C63 H63B 109.5
C64 C63 H63C 109.5
H63A C63 H63C 109.5
H63B C63 H63C 109.5
O18 C64 O17 128.3(19)
O18 C64 C63 114.9(19)
O17 C64 C63 116.8(15)
C66 C65 H65A 109.5
C66 C65 H65B 109.5
H65A C65 H65B 109.5
C66 C65 H65C 109.5
H65A C65 H65C 109.5
H65B C65 H65C 109.5
O19 C66 O20 123.3(17)
O19 C66 C65 114.9(16)
O20 C66 C65 121.8(18)
O19 C66 Er2 64.1(10)
O20 C66 Er2 59.2(9)
C65 C66 Er2 175.3(13)
C68 C67 H67A 109.5
C68 C67 H67B 109.5
H67A C67 H67B 109.5
C68 C67 H67C 109.5
H67A C67 H67C 109.5
H67B C67 H67C 109.5
O21 C68 O22 127.5(19)
O21 C68 C67 121(2)
O22 C68 C67 111.0(18)
O21 C68 Er2 64.4(12)
O22 C68 Er2 63.6(9)
C67 C68 Er2 171.0(14)

loop_
_geom_bond_atom_site_label_1
_geom_bond_atom_site_label_2
_geom_bond_distance
Er1 O2 2.314(9)
Er1 O7 2.358(11)
Er1 O11 2.403(13)
Er1 O15 2.407(11)
Er1 O14 2.427(13)
Er1 O12 2.430(10)
Er1 O13 2.495(15)
Er1 O6 2.564(11)
Er1 O1 2.611(9)
Er1 C60 2.70(2)
Er1 C58 2.74(2)
Er1 Zn1 3.438(2)
Er2 O18 2.330(11)
Er2 O9 2.338(9)
Er2 O20 2.356(13)
Er2 O4 2.359(9)
Er2 O22 2.425(12)
Er2 O21 2.437(11)
Er2 O19 2.464(11)
Er2 O5 2.547(10)
Er2 O10 2.678(9)
Er2 C68 2.703(19)
Er2 C66 2.738(17)
Er2 Zn2 3.4283(19)
Zn1 O16 1.985(11)
Zn1 O2 2.027(9)
Zn1 N1 2.089(10)
Zn1 N3 2.101(12)
Zn1 O7 2.128(9)
Zn2 O17 1.962(11)
Zn2 O9 2.018(8)
Zn2 N4 2.096(10)
Zn2 O4 2.099(8)
Zn2 N2 2.096(12)
N1 C8 1.275(15)
N1 C9 1.389(15)
N2 C21 1.283(16)
N2 C18 1.370(18)
N3 C36 1.267(16)
N3 C37 1.459(17)
N4 C49 1.283(15)
N4 C46 1.449(15)
O1 C2 1.362(16)
O1 C1 1.415(16)
O2 C7 1.327(16)
O3 C15 1.38(2)
O3 C12 1.376(17)
O4 C27 1.348(16)
O5 C26 1.350(19)
O5 C28 1.458(18)
O6 C29 1.37(2)
O6 C30 1.39(2)
O7 C35 1.285(15)
O8 C40 1.38(2)
O8 C43 1.461(18)
O9 C55 1.303(16)
O10 C54 1.390(16)
O10 C56 1.427(14)
O11 C58 1.36(2)
O12 C58 1.16(2)
O13 C60 1.17(2)
O14 C60 1.25(2)
O15 C62 1.236(18)
O16 C62 1.187(18)
O17 C64 1.24(2)
O18 C64 1.233(17)
O19 C66 1.164(18)
O20 C66 1.279(16)
O21 C68 1.12(2)
O22 C68 1.35(2)
C1 H1A 0.9600
C1 H1B 0.9600
C1 H1C 0.9600
C2 C3 1.388(19)
C2 C7 1.420(17)
C3 C4 1.34(2)
C3 H3A 0.9300
C4 C5 1.410(18)
C4 H4A 0.9300
C5 C6 1.453(19)
C5 H5A 0.9300
C6 C7 1.411(19)
C6 C8 1.398(17)
C8 H8A 0.9300
C9 C10 1.30(2)
C9 C14 1.42(2)
C10 C11 1.347(18)
C10 H10A 0.9300
C11 C12 1.41(2)
C11 H11A 0.9300
C12 C13 1.35(2)
C13 C14 1.359(18)
C13 H13A 0.9300
C14 H14A 0.9300
C15 C20 1.40(2)
C15 C16 1.42(2)
C16 C17 1.29(2)
C16 H16A 0.9300
C17 C18 1.47(2)
C17 H17A 0.9300
C18 C19 1.344(18)
C19 C20 1.33(2)
C19 H19A 0.9300
C20 H20A 0.9300
C21 C22 1.39(2)
C21 H21A 0.9300
C22 C27 1.41(2)
C22 C23 1.462(18)
C23 C24 1.39(2)
C23 H23A 0.9300
C24 C25 1.36(2)
C24 H24A 0.9300
C25 C26 1.38(2)
C25 H25A 0.9300
C26 C27 1.38(2)
C28 H28A 0.9600
C28 H28B 0.9600
C28 H28C 0.9600
C29 H29A 0.9600
C29 H29B 0.9600
C29 H29C 0.9600
C30 C35 1.34(2)
C30 C31 1.36(2)
C31 C32 1.41(2)
C31 H31A 0.9300
C32 C33 1.35(2)
C32 H32A 0.9300
C33 C34 1.45(2)
C33 H33A 0.9300
C34 C36 1.37(2)
C34 C35 1.42(2)
C36 H36A 0.9300
C37 C38 1.339(18)
C37 C42 1.386(19)
C38 C39 1.39(2)
C38 H38A 0.9300
C39 C40 1.38(2)
C39 H39A 0.9300
C40 C41 1.42(2)
C41 C42 1.35(2)
C41 H41A 0.9300
C42 H42A 0.9300
C43 C48 1.33(2)
C43 C44 1.38(2)
C44 C45 1.431(17)
C44 H44A 0.9300
C45 C46 1.334(19)
C45 H45A 0.9300
C46 C47 1.49(2)
C47 C48 1.417(19)
C47 H47A 0.9300
C48 H48A 0.9300
C49 C50 1.363(17)
C49 H49A 0.9300
C50 C55 1.418(18)
C50 C51 1.48(2)
C51 C52 1.344(19)
C51 H51A 0.9300
C52 C53 1.398(19)
C52 H52A 0.9300
C53 C54 1.373(19)
C53 H53A 0.9300
C54 C55 1.375(18)
C56 H56A 0.9600
C56 H56B 0.9600
C56 H56C 0.9600
C57 C58 1.49(2)
C57 H57A 0.9600
C57 H57B 0.9600
C57 H57C 0.9600
C59 C60 1.485(10)
C59 H59A 0.9600
C59 H59B 0.9600
C59 H59C 0.9600
C61 C62 1.487(9)
C61 H61A 0.9600
C61 H61B 0.9600
C61 H61C 0.9600
C63 C64 1.60(3)
C63 H63A 0.9600
C63 H63B 0.9600
C63 H63C 0.9600
C65 C66 1.50(3)
C65 H65A 0.9600
C65 H65B 0.9600
C65 H65C 0.9600
C67 C68 1.58(3)
C67 H67A 0.9600
C67 H67B 0.9600
C67 H67C 0.9600
